data_4307966
loop_
_publ_author_name
'Rongmin Yu'
'Kuppuswamy Arumugam'
'Ashok Manepalli'
'Yvon Tran'
'Russell Schmehl'
'Heiko Jacobsen'
'James P. Donahue'

_publ_contact_author_email donahue@tulane.edu
_publ_contact_author_fax 504-865-5596
_publ_contact_author_phone 504-862-3562
_publ_section_title
;
Reversible, Electrochemically Controlled Binding of Phosphine to Iron and
Cobalt Bis(dithiolene) Complexes
;
_journal_name_full 'Inorganic Chemistry'
_journal_page_first 5131
_journal_page_last 5133
_journal_paper_doi 10.1021/ic0624569
_journal_volume 46
_journal_year 2007
_chemical_formula_sum 'C80.5 H93 Cl Fe2 N O8 S8'
_chemical_formula_weight 1606.19
_chemical_name_systematic
; 
 ? 
;
_space_group_IT_number 13
_symmetry_cell_setting monoclinic
_symmetry_space_group_name_Hall '-P 2yc'
_symmetry_space_group_name_H-M 'P 1 2/c 1'
_atom_sites_solution_hydrogens geom
_atom_sites_solution_primary direct
_atom_sites_solution_secondary difmap
_audit_creation_method SHELXL-97
_cell_angle_alpha 90.00
_cell_angle_beta 108.7460(10)
_cell_angle_gamma 90.00
_cell_formula_units_Z 4
_cell_length_a 30.9619(18)
_cell_length_b 11.4244(7)
_cell_length_c 23.0118(14)
_cell_measurement_reflns_used 9085
_cell_measurement_temperature 100(2)
_cell_measurement_theta_max 28.2670
_cell_measurement_theta_min 2.2685
_cell_volume 7708.0(8)
_computing_cell_refinement 'Bruker SMART (Bruker-AXS, 2000)'
_computing_data_collection 'Bruker SMART (Bruker-AXS, 2000)'
_computing_data_reduction 'Bruker SAINT+ (Bruker-AXS, 2004)'
_computing_molecular_graphics 'Bruker SHELXTL (Bruker-AXS, 2000a)'
_computing_publication_material 'Bruker SHELXTL (Bruker-AXS, 2000a)'
_computing_structure_refinement 'SHELXL-97 (Sheldrick, 1997)'
_computing_structure_solution 'SHELXS-97 (Sheldrick, 1990)'
_diffrn_ambient_temperature 100(2)
_diffrn_measured_fraction_theta_full 0.991
_diffrn_measured_fraction_theta_max 0.948
_diffrn_measurement_device_type 'Bruker-AXS SMART APEX'
_diffrn_measurement_method 'phi and omega scans'
_diffrn_radiation_monochromator graphite
_diffrn_radiation_source 'fine-focus sealed tube'
_diffrn_radiation_type MoK\a
_diffrn_radiation_wavelength 0.71073
_diffrn_reflns_av_R_equivalents 0.0315
_diffrn_reflns_av_sigmaI/netI 0.0386
_diffrn_reflns_limit_h_max 40
_diffrn_reflns_limit_h_min -40
_diffrn_reflns_limit_k_max 15
_diffrn_reflns_limit_k_min -15
_diffrn_reflns_limit_l_max 30
_diffrn_reflns_limit_l_min -27
_diffrn_reflns_number 54075
_diffrn_reflns_theta_full 25.00
_diffrn_reflns_theta_max 28.29
_diffrn_reflns_theta_min 1.39
_exptl_absorpt_coefficient_mu 0.684
_exptl_absorpt_correction_T_max 0.8754
_exptl_absorpt_correction_T_min 0.7958
_exptl_absorpt_correction_type multi-scan
_exptl_absorpt_process_details 'SADABS (Sheldrick, 2002)'
_exptl_crystal_colour black
_exptl_crystal_density_diffrn 1.384
_exptl_crystal_density_meas 0
_exptl_crystal_density_method 'not measured'
_exptl_crystal_description block
_exptl_crystal_F_000 3376
_exptl_crystal_size_max 0.35
_exptl_crystal_size_mid 0.25
_exptl_crystal_size_min 0.20
_refine_diff_density_max 0.749
_refine_diff_density_min -0.560
_refine_diff_density_rms 0.082
_refine_ls_extinction_method none
_refine_ls_goodness_of_fit_ref 1.050
_refine_ls_hydrogen_treatment constr
_refine_ls_matrix_type full
_refine_ls_number_parameters 938
_refine_ls_number_reflns 18167
_refine_ls_number_restraints 0
_refine_ls_restrained_S_all 1.050
_refine_ls_R_factor_all 0.0530
_refine_ls_R_factor_gt 0.0411
_refine_ls_shift/su_max 0.001
_refine_ls_shift/su_mean 0.000
_refine_ls_structure_factor_coef Fsqd
_refine_ls_weighting_details 'calc w=1/[\s^2^(Fo^2^)+(0.0544P)^2^+2.3699P] where P=(Fo^2^+2Fc^2^)/3'
_refine_ls_weighting_scheme calc
_refine_ls_wR_factor_gt 0.0972
_refine_ls_wR_factor_ref 0.1039
_reflns_number_gt 14917
_reflns_number_total 18167
_reflns_threshold_expression >2\s(I)
_cod_data_source_file ic0624569-file006_02.cif
_cod_data_source_block '[Bu4N][Fe(S2C2(C6H4-p-OCH3)2)2]2.0.5(CH2Cl2)_[Bu4N].2a.0.5(CH2Cl2)'
_cod_original_formula_sum 'C80.50 H93 Cl Fe2 N O8 S8'
_cod_database_code 4307966

loop_
_symmetry_equiv_pos_as_xyz
'x, y, z'
'-x, y, -z+1/2'
'-x, -y, -z'
'x, -y, z-1/2'

loop_
_atom_site_label
_atom_site_type_symbol
_atom_site_fract_x
_atom_site_fract_y
_atom_site_fract_z
_atom_site_U_iso_or_equiv
_atom_site_adp_type
_atom_site_occupancy
_atom_site_symmetry_multiplicity
_atom_site_calc_flag
_atom_site_refinement_flags
_atom_site_disorder_assembly
_atom_site_disorder_group
Fe1 Fe 0.243616(8) 0.27854(2) 0.301126(12) 0.01388(7) Uani 1 1 d . . .
Fe2 Fe 0.260775(9) 0.25070(2) 0.190970(12) 0.01417(7) Uani 1 1 d . . .
S1 S 0.277706(16) 0.13062(4) 0.35994(2) 0.01716(10) Uani 1 1 d . . .
S2 S 0.259272(16) 0.38432(4) 0.38525(2) 0.01684(10) Uani 1 1 d . . .
S3 S 0.181612(15) 0.38807(4) 0.26478(2) 0.01695(10) Uani 1 1 d . . .
S4 S 0.210925(15) 0.14830(4) 0.22782(2) 0.01507(10) Uani 1 1 d . . .
S5 S 0.316102(16) 0.12144(4) 0.22736(2) 0.01720(10) Uani 1 1 d . . .
S6 S 0.298714(15) 0.37050(4) 0.26496(2) 0.01440(10) Uani 1 1 d . . .
S7 S 0.224767(15) 0.40433(4) 0.14081(2) 0.01608(10) Uani 1 1 d . . .
S8 S 0.248617(16) 0.16739(4) 0.10237(2) 0.01777(10) Uani 1 1 d . . .
O1 O 0.41925(5) -0.10286(13) 0.61784(7) 0.0316(4) Uani 1 1 d . . .
O2 O 0.39956(5) 0.58586(13) 0.64139(6) 0.0251(3) Uani 1 1 d . . .
O3 O -0.02023(5) 0.54958(14) 0.09104(8) 0.0359(4) Uani 1 1 d . . .
O4 O 0.04221(5) -0.13798(15) 0.03241(8) 0.0392(4) Uani 1 1 d . . .
O5 O 0.50834(5) -0.09120(14) 0.41086(8) 0.0335(4) Uani 1 1 d . . .
O6 O 0.49325(5) 0.60204(13) 0.44016(7) 0.0292(4) Uani 1 1 d . . .
O7 O 0.09271(5) 0.68296(13) -0.10845(7) 0.0285(3) Uani 1 1 d . . .
O8 O 0.10921(5) -0.01474(14) -0.15611(7) 0.0320(4) Uani 1 1 d . . .
N1 N 0.25401(6) 0.23103(15) 0.72693(9) 0.0263(4) Uani 1 1 d . . .
C1 C 0.30595(6) 0.18929(16) 0.43250(9) 0.0170(4) Uani 1 1 d . . .
C2 C 0.29910(6) 0.30457(17) 0.44249(8) 0.0168(4) Uani 1 1 d . . .
C3 C 0.14314(6) 0.30544(16) 0.20749(8) 0.0158(4) Uani 1 1 d . . .
C4 C 0.15472(6) 0.19882(16) 0.19069(8) 0.0150(4) Uani 1 1 d . . .
C5 C 0.35831(6) 0.19238(16) 0.28472(8) 0.0153(4) Uani 1 1 d . . .
C6 C 0.35227(6) 0.30530(16) 0.29971(8) 0.0150(4) Uani 1 1 d . . .
C7 C 0.20052(6) 0.36344(16) 0.06513(8) 0.0157(4) Uani 1 1 d . . .
C8 C 0.20958(6) 0.25205(16) 0.04860(8) 0.0168(4) Uani 1 1 d . . .
C9 C 0.33386(6) 0.10787(17) 0.47981(9) 0.0187(4) Uani 1 1 d . . .
C10 C 0.35789(7) 0.01630(17) 0.46447(9) 0.0220(4) Uani 1 1 d . . .
H10 H 0.3548 0.0035 0.4225 0.026 Uiso 1 1 calc R . .
C11 C 0.38632(7) -0.05702(18) 0.50881(10) 0.0246(4) Uani 1 1 d . . .
H11 H 0.4028 -0.1177 0.4972 0.029 Uiso 1 1 calc R . .
C12 C 0.39033(7) -0.04089(18) 0.56984(10) 0.0244(4) Uani 1 1 d . . .
C13 C 0.36468(7) 0.04532(19) 0.58602(10) 0.0263(5) Uani 1 1 d . . .
H13 H 0.3659 0.0533 0.6276 0.032 Uiso 1 1 calc R . .
C14 C 0.33735(7) 0.11954(18) 0.54192(9) 0.0218(4) Uani 1 1 d . . .
H14 H 0.3206 0.1795 0.5538 0.026 Uiso 1 1 calc R . .
C15 C 0.44630(8) -0.1916(2) 0.60219(12) 0.0350(6) Uani 1 1 d . . .
H15A H 0.4262 -0.2516 0.5770 0.052 Uiso 1 1 calc R . .
H15B H 0.4665 -0.2274 0.6398 0.052 Uiso 1 1 calc R . .
H15C H 0.4646 -0.1564 0.5791 0.052 Uiso 1 1 calc R . .
C16 C 0.32401(6) 0.37330(16) 0.49763(8) 0.0167(4) Uani 1 1 d . . .
C17 C 0.37178(6) 0.37465(17) 0.51806(9) 0.0187(4) Uani 1 1 d . . .
H17 H 0.3879 0.3261 0.4985 0.022 Uiso 1 1 calc R . .
C18 C 0.39574(7) 0.44534(18) 0.56603(9) 0.0210(4) Uani 1 1 d . . .
H18 H 0.4281 0.4452 0.5793 0.025 Uiso 1 1 calc R . .
C19 C 0.37267(7) 0.51684(17) 0.59509(8) 0.0196(4) Uani 1 1 d . . .
C20 C 0.32536(7) 0.51579(17) 0.57646(9) 0.0203(4) Uani 1 1 d . . .
H20 H 0.3095 0.5631 0.5969 0.024 Uiso 1 1 calc R . .
C21 C 0.30138(7) 0.44482(17) 0.52759(9) 0.0196(4) Uani 1 1 d . . .
H21 H 0.2690 0.4451 0.5144 0.024 Uiso 1 1 calc R . .
C22 C 0.37660(8) 0.67488(19) 0.66401(10) 0.0289(5) Uani 1 1 d . . .
H22A H 0.3581 0.7227 0.6297 0.043 Uiso 1 1 calc R . .
H22B H 0.3992 0.7246 0.6932 0.043 Uiso 1 1 calc R . .
H22C H 0.3569 0.6383 0.6847 0.043 Uiso 1 1 calc R . .
C23 C 0.09884(6) 0.36390(16) 0.17800(9) 0.0178(4) Uani 1 1 d . . .
C24 C 0.07414(7) 0.41208(18) 0.21288(10) 0.0234(4) Uani 1 1 d . . .
H24 H 0.0849 0.4031 0.2562 0.028 Uiso 1 1 calc R . .
C25 C 0.03370(7) 0.47362(19) 0.18532(10) 0.0273(5) Uani 1 1 d . . .
H25 H 0.0169 0.5050 0.2097 0.033 Uiso 1 1 calc R . .
C26 C 0.01835(7) 0.48855(18) 0.12228(10) 0.0258(5) Uani 1 1 d . . .
C27 C 0.04237(7) 0.43999(18) 0.08658(10) 0.0260(5) Uani 1 1 d . . .
H27 H 0.0316 0.4496 0.0433 0.031 Uiso 1 1 calc R . .
C28 C 0.08203(7) 0.37745(17) 0.11416(9) 0.0208(4) Uani 1 1 d . . .
H28 H 0.0980 0.3433 0.0894 0.025 Uiso 1 1 calc R . .
C29 C -0.04530(8) 0.6006(2) 0.12687(13) 0.0405(6) Uani 1 1 d . . .
H29A H -0.0537 0.5396 0.1512 0.061 Uiso 1 1 calc R . .
H29B H -0.0730 0.6375 0.0996 0.061 Uiso 1 1 calc R . .
H29C H -0.0264 0.6597 0.1544 0.061 Uiso 1 1 calc R . .
C30 C 0.12373(6) 0.11507(16) 0.14818(9) 0.0172(4) Uani 1 1 d . . .
C31 C 0.07907(7) 0.09678(19) 0.14793(10) 0.0248(4) Uani 1 1 d . . .
H31 H 0.0677 0.1419 0.1745 0.030 Uiso 1 1 calc R . .
C32 C 0.05084(7) 0.0142(2) 0.10981(10) 0.0305(5) Uani 1 1 d . . .
H32 H 0.0205 0.0042 0.1102 0.037 Uiso 1 1 calc R . .
C33 C 0.06696(7) -0.05362(19) 0.07119(10) 0.0264(5) Uani 1 1 d . . .
C34 C 0.11096(7) -0.03570(18) 0.07011(10) 0.0255(5) Uani 1 1 d . . .
H34 H 0.1221 -0.0807 0.0432 0.031 Uiso 1 1 calc R . .
C35 C 0.13876(7) 0.04719(17) 0.10787(9) 0.0216(4) Uani 1 1 d . . .
H35 H 0.1688 0.0583 0.1064 0.026 Uiso 1 1 calc R . .
C36 C -0.00107(8) -0.1688(2) 0.03762(12) 0.0436(7) Uani 1 1 d . . .
H36A H 0.0030 -0.1967 0.0793 0.065 Uiso 1 1 calc R . .
H36B H -0.0149 -0.2308 0.0081 0.065 Uiso 1 1 calc R . .
H36C H -0.0210 -0.1000 0.0290 0.065 Uiso 1 1 calc R . .
C37 C 0.39917(6) 0.12108(16) 0.31583(9) 0.0177(4) Uani 1 1 d . . .
C38 C 0.41982(6) 0.05016(17) 0.28326(9) 0.0218(4) Uani 1 1 d . . .
H38 H 0.4086 0.0505 0.2397 0.026 Uiso 1 1 calc R . .
C39 C 0.45666(7) -0.02128(18) 0.31330(10) 0.0254(5) Uani 1 1 d . . .
H39 H 0.4707 -0.0682 0.2903 0.030 Uiso 1 1 calc R . .
C40 C 0.47283(7) -0.02364(18) 0.37685(10) 0.0255(5) Uani 1 1 d . . .
C41 C 0.45269(7) 0.04699(18) 0.41014(10) 0.0253(5) Uani 1 1 d . . .
H41 H 0.4638 0.0455 0.4537 0.030 Uiso 1 1 calc R . .
C42 C 0.41670(7) 0.11914(17) 0.38017(9) 0.0209(4) Uani 1 1 d . . .
H42 H 0.4036 0.1682 0.4034 0.025 Uiso 1 1 calc R . .
C43 C 0.52865(8) -0.1683(2) 0.37812(12) 0.0392(6) Uani 1 1 d . . .
H43A H 0.5056 -0.2232 0.3537 0.059 Uiso 1 1 calc R . .
H43B H 0.5535 -0.2120 0.4073 0.059 Uiso 1 1 calc R . .
H43C H 0.5408 -0.1226 0.3508 0.059 Uiso 1 1 calc R . .
C44 C 0.38834(6) 0.38296(16) 0.33818(8) 0.0163(4) Uani 1 1 d . . .
C45 C 0.43171(6) 0.38487(17) 0.33081(9) 0.0199(4) Uani 1 1 d . . .
H45 H 0.4379 0.3335 0.3019 0.024 Uiso 1 1 calc R . .
C46 C 0.46543(7) 0.45930(18) 0.36442(9) 0.0226(4) Uani 1 1 d . . .
H46 H 0.4944 0.4599 0.3583 0.027 Uiso 1 1 calc R . .
C47 C 0.45692(7) 0.53423(17) 0.40771(9) 0.0213(4) Uani 1 1 d . . .
C48 C 0.41448(7) 0.53456(17) 0.41530(9) 0.0200(4) Uani 1 1 d . . .
H48 H 0.4085 0.5858 0.4443 0.024 Uiso 1 1 calc R . .
C49 C 0.38049(6) 0.46005(16) 0.38054(9) 0.0182(4) Uani 1 1 d . . .
H49 H 0.3513 0.4618 0.3858 0.022 Uiso 1 1 calc R . .
C50 C 0.48620(8) 0.6789(2) 0.48511(11) 0.0315(5) Uani 1 1 d . . .
H50A H 0.4630 0.7371 0.4649 0.047 Uiso 1 1 calc R . .
H50B H 0.5149 0.7187 0.5069 0.047 Uiso 1 1 calc R . .
H50C H 0.4759 0.6336 0.5144 0.047 Uiso 1 1 calc R . .
C51 C 0.17272(6) 0.45052(16) 0.02119(9) 0.0175(4) Uani 1 1 d . . .
C52 C 0.14303(6) 0.52606(16) 0.03752(9) 0.0181(4) Uani 1 1 d . . .
H52 H 0.1416 0.5236 0.0781 0.022 Uiso 1 1 calc R . .
C53 C 0.11539(7) 0.60491(17) -0.00442(9) 0.0199(4) Uani 1 1 d . . .
H53 H 0.0948 0.6541 0.0072 0.024 Uiso 1 1 calc R . .
C54 C 0.11832(7) 0.61061(17) -0.06324(9) 0.0209(4) Uani 1 1 d . . .
C55 C 0.14921(7) 0.53998(17) -0.07954(9) 0.0206(4) Uani 1 1 d . . .
H55 H 0.1520 0.5466 -0.1193 0.025 Uiso 1 1 calc R . .
C56 C 0.17570(6) 0.46048(17) -0.03824(9) 0.0187(4) Uani 1 1 d . . .
H56 H 0.1963 0.4117 -0.0501 0.022 Uiso 1 1 calc R . .
C57 C 0.06242(8) 0.7625(2) -0.09233(11) 0.0327(5) Uani 1 1 d . . .
H57A H 0.0406 0.7180 -0.0783 0.049 Uiso 1 1 calc R . .
H57B H 0.0459 0.8093 -0.1283 0.049 Uiso 1 1 calc R . .
H57C H 0.0801 0.8145 -0.0594 0.049 Uiso 1 1 calc R . .
C58 C 0.18487(6) 0.19166(16) -0.00966(9) 0.0170(4) Uani 1 1 d . . .
C59 C 0.20749(7) 0.12518(17) -0.04161(9) 0.0214(4) Uani 1 1 d . . .
H59 H 0.2399 0.1260 -0.0288 0.026 Uiso 1 1 calc R . .
C60 C 0.18353(7) 0.05738(18) -0.09206(9) 0.0230(4) Uani 1 1 d . . .
H60 H 0.1994 0.0142 -0.1141 0.028 Uiso 1 1 calc R . .
C61 C 0.13620(7) 0.05362(18) -0.10981(9) 0.0230(4) Uani 1 1 d . . .
C62 C 0.11331(7) 0.12158(18) -0.07912(10) 0.0245(5) Uani 1 1 d . . .
H62 H 0.0809 0.1210 -0.0921 0.029 Uiso 1 1 calc R . .
C63 C 0.13715(7) 0.18993(17) -0.02998(9) 0.0207(4) Uani 1 1 d . . .
H63 H 0.1210 0.2365 -0.0096 0.025 Uiso 1 1 calc R . .
C64 C 0.13171(8) -0.0964(2) -0.18374(11) 0.0367(6) Uani 1 1 d . . .
H64A H 0.1487 -0.0537 -0.2064 0.055 Uiso 1 1 calc R . .
H64B H 0.1090 -0.1471 -0.2120 0.055 Uiso 1 1 calc R . .
H64C H 0.1529 -0.1442 -0.1517 0.055 Uiso 1 1 calc R . .
C65 C 0.21173(8) 0.30042(19) 0.72554(11) 0.0317(5) Uani 1 1 d . . .
H65A H 0.2191 0.3491 0.7631 0.038 Uiso 1 1 calc R . .
H65B H 0.2039 0.3541 0.6899 0.038 Uiso 1 1 calc R . .
C66 C 0.17026(8) 0.2264(2) 0.72154(14) 0.0424(6) Uani 1 1 d . B .
H66A H 0.1782 0.1691 0.7556 0.051 Uiso 1 1 calc R . .
H66B H 0.1611 0.1822 0.6825 0.051 Uiso 1 1 calc R . .
C67 C 0.13050(9) 0.3008(2) 0.72480(15) 0.0507(8) Uani 1 1 d . . .
H67A H 0.1308 0.3768 0.7043 0.061 Uiso 1 1 calc R A 1
H67B H 0.1014 0.2607 0.7031 0.061 Uiso 1 1 calc R A 1
C68A C 0.13376(19) 0.3205(5) 0.7887(2) 0.0443(15) Uani 0.510(5) 1 d P B 1
H68A H 0.1076 0.3672 0.7904 0.067 Uiso 0.510(5) 1 calc PR B 1
H68B H 0.1621 0.3625 0.8097 0.067 Uiso 0.510(5) 1 calc PR B 1
H68C H 0.1337 0.2450 0.8090 0.067 Uiso 0.510(5) 1 calc PR B 1
C68B C 0.09090(17) 0.2372(4) 0.7292(3) 0.0442(16) Uani 0.490(5) 1 d P B 2
H68D H 0.0992 0.1948 0.7683 0.066 Uiso 0.490(5) 1 calc PR B 2
H68E H 0.0806 0.1814 0.6952 0.066 Uiso 0.490(5) 1 calc PR B 2
H68F H 0.0663 0.2927 0.7272 0.066 Uiso 0.490(5) 1 calc PR B 2
C69 C 0.26883(8) 0.14992(18) 0.78292(10) 0.0286(5) Uani 1 1 d . . .
H69A H 0.2477 0.0823 0.7743 0.034 Uiso 1 1 calc R . .
H69B H 0.2995 0.1193 0.7865 0.034 Uiso 1 1 calc R . .
C70 C 0.27088(8) 0.1997(2) 0.84518(11) 0.0350(5) Uani 1 1 d . . .
H70A H 0.2414 0.2391 0.8399 0.042 Uiso 1 1 calc R . .
H70B H 0.2727 0.1325 0.8731 0.042 Uiso 1 1 calc R . .
C71 C 0.30775(10) 0.2834(3) 0.87750(13) 0.0504(7) Uani 1 1 d . . .
H71A H 0.3023 0.3592 0.8555 0.060 Uiso 1 1 calc R . .
H71B H 0.3374 0.2526 0.8766 0.060 Uiso 1 1 calc R . .
C72 C 0.31018(9) 0.3032(2) 0.94399(11) 0.0390(6) Uani 1 1 d . . .
H72A H 0.2809 0.3341 0.9452 0.059 Uiso 1 1 calc R . .
H72B H 0.3345 0.3595 0.9632 0.059 Uiso 1 1 calc R . .
H72C H 0.3167 0.2289 0.9664 0.059 Uiso 1 1 calc R . .
C73 C 0.29141(8) 0.31820(18) 0.72817(11) 0.0283(5) Uani 1 1 d . . .
H73A H 0.2787 0.3766 0.6953 0.034 Uiso 1 1 calc R . .
H73B H 0.3000 0.3604 0.7678 0.034 Uiso 1 1 calc R . .
C74 C 0.33436(8) 0.26754(19) 0.72009(12) 0.0352(6) Uani 1 1 d . . .
H74A H 0.3277 0.2394 0.6774 0.042 Uiso 1 1 calc R . .
H74B H 0.3448 0.2000 0.7480 0.042 Uiso 1 1 calc R . .
C75 C 0.37159(8) 0.35973(19) 0.73400(11) 0.0305(5) Uani 1 1 d . . .
H75A H 0.3598 0.4298 0.7085 0.037 Uiso 1 1 calc R . .
H75B H 0.3795 0.3832 0.7776 0.037 Uiso 1 1 calc R . .
C76 C 0.41440(8) 0.3177(2) 0.72194(12) 0.0400(6) Uani 1 1 d . . .
H76A H 0.4268 0.2497 0.7479 0.060 Uiso 1 1 calc R . .
H76B H 0.4371 0.3806 0.7314 0.060 Uiso 1 1 calc R . .
H76C H 0.4070 0.2955 0.6787 0.060 Uiso 1 1 calc R . .
C77 C 0.24406(8) 0.15338(17) 0.67051(10) 0.0273(5) Uani 1 1 d . . .
H77A H 0.2206 0.0953 0.6717 0.033 Uiso 1 1 calc R . .
H77B H 0.2722 0.1097 0.6727 0.033 Uiso 1 1 calc R . .
C78 C 0.22758(9) 0.21736(19) 0.60934(11) 0.0340(5) Uani 1 1 d . . .
H78A H 0.1971 0.2514 0.6038 0.041 Uiso 1 1 calc R . .
H78B H 0.2488 0.2823 0.6095 0.041 Uiso 1 1 calc R . .
C79 C 0.22477(8) 0.13600(18) 0.55650(10) 0.0284(5) Uani 1 1 d . . .
H79A H 0.2029 0.0724 0.5557 0.034 Uiso 1 1 calc R . .
H79B H 0.2550 0.1000 0.5630 0.034 Uiso 1 1 calc R . .
C80 C 0.20982(8) 0.1987(2) 0.49529(11) 0.0331(5) Uani 1 1 d . . .
H80A H 0.1770 0.2148 0.4831 0.050 Uiso 1 1 calc R . .
H80B H 0.2162 0.1492 0.4642 0.050 Uiso 1 1 calc R . .
H80C H 0.2266 0.2726 0.4989 0.050 Uiso 1 1 calc R . .
Cl1 Cl 0.0000 0.11269(9) 0.2500 0.0513(3) Uani 1 2 d S . .
Cl2 Cl 0.01899(7) -0.13727(16) 0.23274(9) 0.0731(5) Uani 0.50 1 d P . .
C1S C -0.0023(3) -0.0343(5) 0.2698(3) 0.0594(17) Uani 0.50 1 d P . .
H1S1 H -0.0241 0.0269 0.2730 0.071 Uiso 0.50 1 calc PR . .
H1S2 H 0.0268 -0.0258 0.3040 0.071 Uiso 0.50 1 calc PR . .

loop_
_atom_site_aniso_label
_atom_site_aniso_U_11
_atom_site_aniso_U_22
_atom_site_aniso_U_33
_atom_site_aniso_U_23
_atom_site_aniso_U_13
_atom_site_aniso_U_12
Fe1 0.01299(13) 0.01342(13) 0.01280(13) -0.00073(10) 0.00073(10) 0.00072(10)
Fe2 0.01321(13) 0.01343(13) 0.01288(13) -0.00057(10) 0.00003(10) 0.00076(9)
S1 0.0190(2) 0.0143(2) 0.0155(2) 0.00050(17) 0.00182(18) 0.00049(17)
S2 0.0165(2) 0.0175(2) 0.0137(2) -0.00145(17) 0.00100(17) 0.00283(17)
S3 0.0148(2) 0.0156(2) 0.0171(2) -0.00282(17) 0.00039(18) 0.00211(17)
S4 0.0137(2) 0.0134(2) 0.0152(2) -0.00080(17) 0.00046(17) 0.00062(16)
S5 0.0155(2) 0.0142(2) 0.0176(2) -0.00189(17) -0.00064(18) 0.00116(17)
S6 0.0133(2) 0.0128(2) 0.0141(2) -0.00013(16) 0.00026(17) 0.00066(16)
S7 0.0174(2) 0.0145(2) 0.0133(2) -0.00021(17) 0.00072(17) 0.00085(17)
S8 0.0174(2) 0.0170(2) 0.0155(2) -0.00187(18) 0.00056(18) 0.00272(17)
O1 0.0322(8) 0.0325(8) 0.0276(8) 0.0143(7) 0.0059(7) 0.0136(7)
O2 0.0252(8) 0.0286(8) 0.0186(7) -0.0080(6) 0.0032(6) -0.0034(6)
O3 0.0179(7) 0.0336(9) 0.0472(10) 0.0072(8) -0.0022(7) 0.0101(6)
O4 0.0314(9) 0.0448(10) 0.0417(10) -0.0247(8) 0.0124(8) -0.0211(7)
O5 0.0227(8) 0.0339(9) 0.0390(10) 0.0095(7) 0.0030(7) 0.0130(7)
O6 0.0205(7) 0.0326(8) 0.0320(9) -0.0158(7) 0.0047(6) -0.0101(6)
O7 0.0336(8) 0.0277(8) 0.0206(8) 0.0088(6) 0.0037(6) 0.0099(6)
O8 0.0255(8) 0.0410(9) 0.0272(8) -0.0188(7) 0.0054(6) -0.0044(7)
N1 0.0338(10) 0.0157(8) 0.0310(10) 0.0012(7) 0.0126(8) 0.0009(7)
C1 0.0140(9) 0.0215(9) 0.0146(9) 0.0010(7) 0.0032(7) 0.0017(7)
C2 0.0143(9) 0.0220(9) 0.0137(9) 0.0007(7) 0.0040(7) 0.0022(7)
C3 0.0129(8) 0.0191(9) 0.0136(9) 0.0012(7) 0.0019(7) -0.0006(7)
C4 0.0115(8) 0.0169(9) 0.0141(9) -0.0002(7) 0.0007(7) -0.0016(7)
C5 0.0140(9) 0.0175(9) 0.0133(9) 0.0015(7) 0.0028(7) -0.0005(7)
C6 0.0132(8) 0.0182(9) 0.0115(9) 0.0026(7) 0.0013(7) 0.0004(7)
C7 0.0129(8) 0.0191(9) 0.0136(9) 0.0012(7) 0.0022(7) -0.0012(7)
C8 0.0148(9) 0.0203(9) 0.0139(9) 0.0004(7) 0.0029(7) 0.0006(7)
C9 0.0156(9) 0.0206(9) 0.0187(10) 0.0023(8) 0.0035(7) 0.0008(7)
C10 0.0228(10) 0.0221(10) 0.0202(10) 0.0006(8) 0.0058(8) 0.0019(8)
C11 0.0234(10) 0.0198(10) 0.0303(12) 0.0039(8) 0.0084(9) 0.0049(8)
C12 0.0214(10) 0.0246(11) 0.0254(11) 0.0098(8) 0.0051(8) 0.0036(8)
C13 0.0269(11) 0.0337(12) 0.0189(10) 0.0066(9) 0.0084(8) 0.0042(9)
C14 0.0208(10) 0.0248(10) 0.0204(10) 0.0034(8) 0.0074(8) 0.0033(8)
C15 0.0305(12) 0.0300(12) 0.0435(14) 0.0136(10) 0.0105(11) 0.0105(10)
C16 0.0180(9) 0.0189(9) 0.0121(9) 0.0014(7) 0.0034(7) 0.0003(7)
C17 0.0174(9) 0.0217(10) 0.0161(10) 0.0002(7) 0.0043(7) 0.0029(7)
C18 0.0159(9) 0.0261(10) 0.0190(10) 0.0011(8) 0.0030(8) 0.0003(8)
C19 0.0241(10) 0.0217(10) 0.0116(9) -0.0004(7) 0.0038(8) -0.0017(8)
C20 0.0218(10) 0.0237(10) 0.0164(10) -0.0009(8) 0.0073(8) 0.0025(8)
C21 0.0171(9) 0.0236(10) 0.0172(10) 0.0005(8) 0.0042(7) 0.0018(8)
C22 0.0363(12) 0.0279(11) 0.0240(11) -0.0091(9) 0.0119(9) -0.0053(9)
C23 0.0129(9) 0.0178(9) 0.0195(10) 0.0006(7) 0.0007(7) -0.0009(7)
C24 0.0180(10) 0.0274(11) 0.0226(11) -0.0027(8) 0.0035(8) 0.0018(8)
C25 0.0189(10) 0.0286(11) 0.0329(12) -0.0052(9) 0.0062(9) 0.0041(8)
C26 0.0138(9) 0.0229(10) 0.0342(12) 0.0027(9) -0.0016(8) 0.0011(8)
C27 0.0207(10) 0.0275(11) 0.0243(11) 0.0063(9) -0.0005(8) 0.0011(8)
C28 0.0192(10) 0.0216(10) 0.0204(10) 0.0024(8) 0.0047(8) -0.0011(8)
C29 0.0198(11) 0.0309(12) 0.0633(18) -0.0015(12) 0.0029(11) 0.0083(9)
C30 0.0167(9) 0.0162(9) 0.0149(9) 0.0018(7) -0.0002(7) -0.0014(7)
C31 0.0247(11) 0.0291(11) 0.0228(11) -0.0069(9) 0.0107(9) -0.0068(8)
C32 0.0238(11) 0.0391(13) 0.0302(12) -0.0080(10) 0.0112(9) -0.0139(9)
C33 0.0271(11) 0.0268(11) 0.0233(11) -0.0076(9) 0.0051(9) -0.0095(9)
C34 0.0247(11) 0.0264(11) 0.0250(11) -0.0106(9) 0.0075(9) -0.0029(8)
C35 0.0161(9) 0.0225(10) 0.0242(11) -0.0028(8) 0.0036(8) -0.0021(8)
C36 0.0347(13) 0.0502(16) 0.0454(16) -0.0195(13) 0.0122(12) -0.0263(12)
C37 0.0145(9) 0.0175(9) 0.0189(10) 0.0023(7) 0.0026(7) 0.0008(7)
C38 0.0183(9) 0.0229(10) 0.0209(10) -0.0029(8) 0.0016(8) 0.0022(8)
C39 0.0214(10) 0.0201(10) 0.0325(12) -0.0035(9) 0.0055(9) 0.0036(8)
C40 0.0173(10) 0.0218(10) 0.0329(12) 0.0060(9) 0.0018(9) 0.0032(8)
C41 0.0217(10) 0.0286(11) 0.0214(11) 0.0059(9) 0.0011(8) 0.0032(8)
C42 0.0179(9) 0.0230(10) 0.0200(10) 0.0009(8) 0.0034(8) 0.0015(8)
C43 0.0277(12) 0.0314(13) 0.0542(16) 0.0046(11) 0.0071(11) 0.0128(10)
C44 0.0157(9) 0.0162(9) 0.0139(9) 0.0016(7) 0.0003(7) 0.0000(7)
C45 0.0199(10) 0.0207(10) 0.0184(10) -0.0033(8) 0.0050(8) -0.0002(8)
C46 0.0141(9) 0.0282(11) 0.0252(11) -0.0033(8) 0.0057(8) -0.0010(8)
C47 0.0182(9) 0.0225(10) 0.0190(10) -0.0039(8) 0.0001(8) -0.0038(8)
C48 0.0226(10) 0.0202(9) 0.0166(10) -0.0039(8) 0.0054(8) -0.0010(8)
C49 0.0159(9) 0.0209(9) 0.0169(9) 0.0007(7) 0.0039(7) 0.0009(7)
C50 0.0280(11) 0.0296(11) 0.0317(12) -0.0141(10) 0.0022(9) -0.0054(9)
C51 0.0149(9) 0.0171(9) 0.0173(9) -0.0002(7) 0.0007(7) -0.0025(7)
C52 0.0186(9) 0.0201(9) 0.0151(9) 0.0005(7) 0.0047(7) -0.0014(7)
C53 0.0196(10) 0.0183(9) 0.0204(10) 0.0014(8) 0.0043(8) 0.0016(7)
C54 0.0202(10) 0.0200(10) 0.0181(10) 0.0048(8) 0.0000(8) -0.0006(8)
C55 0.0215(10) 0.0243(10) 0.0147(9) 0.0023(8) 0.0039(8) -0.0025(8)
C56 0.0163(9) 0.0218(10) 0.0169(10) -0.0007(8) 0.0037(7) -0.0010(7)
C57 0.0336(12) 0.0311(12) 0.0309(13) 0.0093(10) 0.0070(10) 0.0131(10)
C58 0.0187(9) 0.0167(9) 0.0141(9) 0.0001(7) 0.0032(7) -0.0003(7)
C59 0.0182(10) 0.0255(10) 0.0201(10) -0.0013(8) 0.0054(8) -0.0003(8)
C60 0.0240(10) 0.0266(11) 0.0200(10) -0.0050(8) 0.0094(8) 0.0009(8)
C61 0.0245(10) 0.0251(10) 0.0173(10) -0.0050(8) 0.0040(8) -0.0028(8)
C62 0.0182(10) 0.0287(11) 0.0235(11) -0.0040(9) 0.0023(8) 0.0016(8)
C63 0.0201(10) 0.0212(10) 0.0191(10) -0.0021(8) 0.0042(8) 0.0043(8)
C64 0.0344(13) 0.0429(14) 0.0313(13) -0.0201(11) 0.0086(10) -0.0033(11)
C65 0.0393(13) 0.0194(10) 0.0388(14) 0.0037(9) 0.0161(11) 0.0062(9)
C66 0.0364(14) 0.0302(13) 0.0634(18) 0.0078(12) 0.0198(13) 0.0030(11)
C67 0.0384(15) 0.0370(15) 0.081(2) 0.0098(14) 0.0254(15) 0.0042(12)
C68A 0.056(3) 0.035(3) 0.051(3) 0.005(2) 0.029(3) 0.010(2)
C68B 0.031(3) 0.030(3) 0.072(4) 0.010(3) 0.017(3) -0.004(2)
C69 0.0362(12) 0.0173(10) 0.0314(12) 0.0031(9) 0.0097(10) 0.0001(9)
C70 0.0417(14) 0.0281(12) 0.0354(13) 0.0008(10) 0.0128(11) 0.0001(10)
C71 0.0641(19) 0.0474(16) 0.0446(17) -0.0116(13) 0.0244(14) -0.0204(14)
C72 0.0466(15) 0.0336(13) 0.0374(14) -0.0074(11) 0.0143(12) -0.0051(11)
C73 0.0373(12) 0.0159(10) 0.0335(12) 0.0006(9) 0.0140(10) -0.0025(9)
C74 0.0417(14) 0.0213(11) 0.0455(15) 0.0000(10) 0.0180(12) 0.0002(10)
C75 0.0371(13) 0.0276(11) 0.0279(12) -0.0003(9) 0.0121(10) -0.0022(9)
C76 0.0418(14) 0.0359(13) 0.0432(15) 0.0061(11) 0.0148(12) 0.0025(11)
C77 0.0328(12) 0.0154(10) 0.0321(12) 0.0004(8) 0.0083(10) 0.0011(8)
C78 0.0455(14) 0.0208(11) 0.0344(13) 0.0033(9) 0.0113(11) 0.0054(10)
C79 0.0263(11) 0.0231(11) 0.0351(13) 0.0032(9) 0.0091(9) -0.0011(8)
C80 0.0400(13) 0.0279(12) 0.0344(13) 0.0033(10) 0.0160(11) -0.0002(10)
Cl1 0.0356(5) 0.0630(6) 0.0445(6) 0.000 -0.0022(4) 0.000
Cl2 0.0819(12) 0.0645(11) 0.0921(14) -0.0202(10) 0.0547(11) -0.0110(9)
C1S 0.063(4) 0.059(4) 0.066(5) -0.004(3) 0.035(4) -0.001(3)

loop_
_atom_type_symbol
_atom_type_description
_atom_type_scat_dispersion_real
_atom_type_scat_dispersion_imag
_atom_type_scat_source
C C 0.0033 0.0016 'International Tables Vol C Tables 4.2.6.8 and 6.1.1.4'
H H 0.0000 0.0000 'International Tables Vol C Tables 4.2.6.8 and 6.1.1.4'
N N 0.0061 0.0033 'International Tables Vol C Tables 4.2.6.8 and 6.1.1.4'
O O 0.0106 0.0060 'International Tables Vol C Tables 4.2.6.8 and 6.1.1.4'
S S 0.1246 0.1234 'International Tables Vol C Tables 4.2.6.8 and 6.1.1.4'
Cl Cl 0.1484 0.1585 'International Tables Vol C Tables 4.2.6.8 and 6.1.1.4'
Fe Fe 0.3463 0.8444 'International Tables Vol C Tables 4.2.6.8 and 6.1.1.4'

loop_
_geom_angle_atom_site_label_1
_geom_angle_atom_site_label_2
_geom_angle_atom_site_label_3
_geom_angle
_geom_angle_site_symmetry_1
_geom_angle_site_symmetry_3
_geom_angle_publ_flag
S2 Fe1 S1 87.384(19) . . ?
S2 Fe1 S3 86.624(19) . . ?
S1 Fe1 S3 147.95(2) . . ?
S2 Fe1 S4 161.62(2) . . ?
S1 Fe1 S4 87.966(19) . . ?
S3 Fe1 S4 87.925(18) . . ?
S2 Fe1 S6 94.91(2) . . ?
S1 Fe1 S6 107.34(2) . . ?
S3 Fe1 S6 104.53(2) . . ?
S4 Fe1 S6 103.46(2) . . ?
S2 Fe1 Fe2 144.627(19) . . ?
S1 Fe1 Fe2 106.160(18) . . ?
S3 Fe1 Fe2 96.721(17) . . ?
S4 Fe1 Fe2 53.552(15) . . ?
S6 Fe1 Fe2 50.086(13) . . ?
S8 Fe2 S7 87.21(2) . . ?
S8 Fe2 S6 152.33(2) . . ?
S7 Fe2 S6 87.953(19) . . ?
S8 Fe2 S5 86.70(2) . . ?
S7 Fe2 S5 158.81(2) . . ?
S6 Fe2 S5 88.081(18) . . ?
S8 Fe2 S4 100.87(2) . . ?
S7 Fe2 S4 108.18(2) . . ?
S6 Fe2 S4 106.53(2) . . ?
S5 Fe2 S4 92.90(2) . . ?
S8 Fe2 Fe1 152.067(19) . . ?
S7 Fe2 Fe1 100.067(17) . . ?
S6 Fe2 Fe1 55.507(15) . . ?
S5 Fe2 Fe1 94.769(17) . . ?
S4 Fe2 Fe1 51.211(14) . . ?
C1 S1 Fe1 106.58(6) . . ?
C2 S2 Fe1 106.26(7) . . ?
C3 S3 Fe1 106.14(6) . . ?
C4 S4 Fe1 106.49(6) . . ?
C4 S4 Fe2 109.12(6) . . ?
Fe1 S4 Fe2 75.237(17) . . ?
C5 S5 Fe2 106.20(6) . . ?
C6 S6 Fe2 106.18(6) . . ?
C6 S6 Fe1 109.42(6) . . ?
Fe2 S6 Fe1 74.408(17) . . ?
C7 S7 Fe2 107.27(6) . . ?
C8 S8 Fe2 107.37(7) . . ?
C12 O1 C15 116.44(18) . . ?
C19 O2 C22 116.28(16) . . ?
C26 O3 C29 116.70(19) . . ?
C33 O4 C36 117.58(19) . . ?
C40 O5 C43 117.13(18) . . ?
C47 O6 C50 116.90(17) . . ?
C54 O7 C57 116.97(17) . . ?
C61 O8 C64 117.11(17) . . ?
C77 N1 C73 110.02(17) . . ?
C77 N1 C65 110.44(17) . . ?
C73 N1 C65 107.70(16) . . ?
C77 N1 C69 106.79(15) . . ?
C73 N1 C69 111.08(16) . . ?
C65 N1 C69 110.84(18) . . ?
C2 C1 C9 124.59(17) . . ?
C2 C1 S1 118.23(14) . . ?
C9 C1 S1 117.10(14) . . ?
C1 C2 C16 126.12(16) . . ?
C1 C2 S2 119.16(14) . . ?
C16 C2 S2 114.67(13) . . ?
C4 C3 C23 124.32(16) . . ?
C4 C3 S3 121.43(13) . . ?
C23 C3 S3 114.19(14) . . ?
C3 C4 C30 126.35(16) . . ?
C3 C4 S4 117.55(13) . . ?
C30 C4 S4 115.86(13) . . ?
C6 C5 C37 124.27(16) . . ?
C6 C5 S5 120.29(13) . . ?
C37 C5 S5 115.41(13) . . ?
C5 C6 C44 125.52(16) . . ?
C5 C6 S6 118.14(13) . . ?
C44 C6 S6 116.03(13) . . ?
C8 C7 C51 123.73(17) . . ?
C8 C7 S7 117.79(14) . . ?
C51 C7 S7 118.45(14) . . ?
C7 C8 C58 125.84(16) . . ?
C7 C8 S8 118.48(14) . . ?
C58 C8 S8 115.30(14) . . ?
C10 C9 C14 117.15(18) . . ?
C10 C9 C1 121.21(18) . . ?
C14 C9 C1 121.63(18) . . ?
C11 C10 C9 121.9(2) . . ?
C12 C11 C10 119.6(2) . . ?
O1 C12 C11 124.81(19) . . ?
O1 C12 C13 115.53(19) . . ?
C11 C12 C13 119.65(18) . . ?
C14 C13 C12 120.4(2) . . ?
C13 C14 C9 121.15(19) . . ?
C21 C16 C17 118.15(17) . . ?
C21 C16 C2 121.89(17) . . ?
C17 C16 C2 119.77(18) . . ?
C18 C17 C16 120.96(19) . . ?
C17 C18 C19 120.19(18) . . ?
O2 C19 C20 124.18(18) . . ?
O2 C19 C18 115.75(17) . . ?
C20 C19 C18 120.06(18) . . ?
C19 C20 C21 119.38(19) . . ?
C20 C21 C16 121.24(18) . . ?
C24 C23 C28 118.32(18) . . ?
C24 C23 C3 121.04(17) . . ?
C28 C23 C3 120.55(18) . . ?
C23 C24 C25 121.1(2) . . ?
C26 C25 C24 119.5(2) . . ?
O3 C26 C25 124.1(2) . . ?
O3 C26 C27 115.80(19) . . ?
C25 C26 C27 120.13(18) . . ?
C28 C27 C26 119.9(2) . . ?
C27 C28 C23 120.9(2) . . ?
C31 C30 C35 117.01(17) . . ?
C31 C30 C4 122.03(18) . . ?
C35 C30 C4 120.91(17) . . ?
C32 C31 C30 121.7(2) . . ?
C33 C32 C31 120.1(2) . . ?
O4 C33 C34 116.1(2) . . ?
O4 C33 C32 124.7(2) . . ?
C34 C33 C32 119.16(18) . . ?
C35 C34 C33 120.5(2) . . ?
C34 C35 C30 121.61(19) . . ?
C38 C37 C42 118.05(17) . . ?
C38 C37 C5 121.93(17) . . ?
C42 C37 C5 119.93(18) . . ?
C37 C38 C39 121.26(19) . . ?
C40 C39 C38 119.7(2) . . ?
O5 C40 C39 124.6(2) . . ?
O5 C40 C41 115.68(19) . . ?
C39 C40 C41 119.75(18) . . ?
C42 C41 C40 120.3(2) . . ?
C41 C42 C37 120.9(2) . . ?
C49 C44 C45 117.58(17) . . ?
C49 C44 C6 122.08(17) . . ?
C45 C44 C6 120.28(17) . . ?
C46 C45 C44 121.55(19) . . ?
C45 C46 C47 119.68(19) . . ?
O6 C47 C48 125.23(18) . . ?
O6 C47 C46 115.03(18) . . ?
C48 C47 C46 119.74(17) . . ?
C47 C48 C49 120.07(18) . . ?
C48 C49 C44 121.36(18) . . ?
C52 C51 C56 117.81(17) . . ?
C52 C51 C7 121.29(18) . . ?
C56 C51 C7 120.89(18) . . ?
C53 C52 C51 121.55(19) . . ?
C54 C53 C52 119.21(19) . . ?
O7 C54 C53 124.62(19) . . ?
O7 C54 C55 115.26(18) . . ?
C53 C54 C55 120.12(17) . . ?
C56 C55 C54 120.30(19) . . ?
C55 C56 C51 120.91(19) . . ?
C59 C58 C63 118.17(17) . . ?
C59 C58 C8 122.01(17) . . ?
C63 C58 C8 119.43(18) . . ?
C58 C59 C60 121.28(18) . . ?
C61 C60 C59 119.37(19) . . ?
O8 C61 C62 115.57(18) . . ?
O8 C61 C60 124.70(19) . . ?
C62 C61 C60 119.73(18) . . ?
C63 C62 C61 120.56(19) . . ?
C62 C63 C58 120.81(19) . . ?
C66 C65 N1 114.64(18) . . ?
C65 C66 C67 111.7(2) . . ?
C68B C67 C68A 78.1(4) . . ?
C68B C67 C66 116.0(3) . . ?
C68A C67 C66 110.0(3) . . ?
C70 C69 N1 118.40(18) . . ?
C71 C70 C69 120.1(2) . . ?
C70 C71 C72 112.3(2) . . ?
C74 C73 N1 116.14(17) . . ?
C73 C74 C75 110.24(18) . . ?
C76 C75 C74 113.0(2) . . ?
N1 C77 C78 115.19(17) . . ?
C79 C78 C77 111.38(18) . . ?
C78 C79 C80 112.29(18) . . ?
C1S Cl1 C1S 32.1(4) . 2 ?
C1S Cl2 Cl2 71.1(3) 2 2 ?
C1S Cl2 C1S 34.2(4) 2 . ?
Cl2 Cl2 C1S 45.2(2) 2 . ?
C1S C1S Cl2 97.8(5) 2 2 ?
C1S C1S Cl2 48.0(3) 2 . ?
Cl2 C1S Cl2 63.8(3) 2 . ?
C1S C1S Cl1 73.93(19) 2 . ?
Cl2 C1S Cl1 157.1(6) 2 . ?
Cl2 C1S Cl1 118.5(3) . . ?

loop_
_geom_bond_atom_site_label_1
_geom_bond_atom_site_label_2
_geom_bond_distance
_geom_bond_site_symmetry_2
_geom_bond_publ_flag
Fe1 S2 2.1999(5) . ?
Fe1 S1 2.2098(5) . ?
Fe1 S3 2.2178(5) . ?
Fe1 S4 2.2331(5) . ?
Fe1 S6 2.3705(6) . ?
Fe1 Fe2 2.7703(4) . ?
Fe2 S8 2.1705(5) . ?
Fe2 S7 2.1974(5) . ?
Fe2 S6 2.2060(5) . ?
Fe2 S5 2.2123(5) . ?
Fe2 S4 2.3045(6) . ?
S1 C1 1.7502(19) . ?
S2 C2 1.7440(18) . ?
S3 C3 1.7432(18) . ?
S4 C4 1.7708(18) . ?
S5 C5 1.7315(18) . ?
S6 C6 1.7583(18) . ?
S7 C7 1.7247(19) . ?
S8 C8 1.7222(18) . ?
O1 C12 1.374(2) . ?
O1 C15 1.432(3) . ?
O2 C19 1.371(2) . ?
O2 C22 1.431(3) . ?
O3 C26 1.370(2) . ?
O3 C29 1.426(3) . ?
O4 C33 1.369(2) . ?
O4 C36 1.427(3) . ?
O5 C40 1.365(2) . ?
O5 C43 1.430(3) . ?
O6 C47 1.372(2) . ?
O6 C50 1.426(3) . ?
O7 C54 1.365(2) . ?
O7 C57 1.438(3) . ?
O8 C61 1.368(2) . ?
O8 C64 1.430(3) . ?
N1 C77 1.520(3) . ?
N1 C73 1.521(3) . ?
N1 C65 1.522(3) . ?
N1 C69 1.533(3) . ?
C1 C2 1.365(3) . ?
C1 C9 1.481(3) . ?
C2 C16 1.481(3) . ?
C3 C4 1.360(3) . ?
C3 C23 1.480(2) . ?
C4 C30 1.480(2) . ?
C5 C6 1.364(3) . ?
C5 C37 1.481(2) . ?
C6 C44 1.477(2) . ?
C7 C8 1.383(3) . ?
C7 C51 1.481(2) . ?
C8 C58 1.483(3) . ?
C9 C10 1.393(3) . ?
C9 C14 1.405(3) . ?
C10 C11 1.393(3) . ?
C11 C12 1.382(3) . ?
C12 C13 1.389(3) . ?
C13 C14 1.383(3) . ?
C16 C21 1.394(3) . ?
C16 C17 1.401(3) . ?
C17 C18 1.376(3) . ?
C18 C19 1.390(3) . ?
C19 C20 1.388(3) . ?
C20 C21 1.392(3) . ?
C23 C24 1.388(3) . ?
C23 C28 1.400(3) . ?
C24 C25 1.398(3) . ?
C25 C26 1.384(3) . ?
C26 C27 1.389(3) . ?
C27 C28 1.386(3) . ?
C30 C31 1.397(3) . ?
C30 C35 1.399(3) . ?
C31 C32 1.390(3) . ?
C32 C33 1.387(3) . ?
C33 C34 1.386(3) . ?
C34 C35 1.383(3) . ?
C37 C38 1.391(3) . ?
C37 C42 1.404(3) . ?
C38 C39 1.392(3) . ?
C39 C40 1.386(3) . ?
C40 C41 1.391(3) . ?
C41 C42 1.379(3) . ?
C44 C49 1.392(3) . ?
C44 C45 1.407(3) . ?
C45 C46 1.376(3) . ?
C46 C47 1.401(3) . ?
C47 C48 1.380(3) . ?
C48 C49 1.390(3) . ?
C51 C52 1.398(3) . ?
C51 C56 1.405(3) . ?
C52 C53 1.394(3) . ?
C53 C54 1.387(3) . ?
C54 C55 1.392(3) . ?
C55 C56 1.378(3) . ?
C58 C59 1.393(3) . ?
C58 C63 1.399(3) . ?
C59 C60 1.395(3) . ?
C60 C61 1.390(3) . ?
C61 C62 1.388(3) . ?
C62 C63 1.377(3) . ?
C65 C66 1.515(3) . ?
C66 C67 1.518(4) . ?
C67 C68B 1.456(5) . ?
C67 C68A 1.459(6) . ?
C69 C70 1.523(3) . ?
C70 C71 1.492(3) . ?
C71 C72 1.525(4) . ?
C73 C74 1.515(3) . ?
C74 C75 1.518(3) . ?
C75 C76 1.517(3) . ?
C77 C78 1.521(3) . ?
C78 C79 1.511(3) . ?
C79 C80 1.514(3) . ?
Cl1 C1S 1.748(6) . ?
Cl1 C1S 1.748(6) 2 ?
Cl2 C1S 1.279(6) 2 ?
Cl2 Cl2 1.617(4) 2 ?
Cl2 C1S 1.705(6) . ?
C1S C1S 0.968(11) 2 ?
C1S Cl2 1.279(6) 2 ?
